data_4306182
loop_
_publ_author_name
'Brian J. Fox'
'Queena Y. Sun'
'Antonio G. DiPasquale'
'Alexander R. Fox'
'Arnold L. Rheingold'
'Joshua S. Figueroa'

_publ_section_title
;
Solution Behavior and Structural Properties of Cu(I) Complexes
Featuringm-Terphenyl Isocyanides
;
_journal_name_full 'Inorganic Chemistry'
_journal_page_first 9010
_journal_page_last 9020
_journal_paper_doi 10.1021/ic8010986
_journal_volume 47
_journal_year 2008
_chemical_formula_sum 'C105 H135 Cu I N3 O7.5'
_chemical_formula_weight 1749.60
_chemical_name_common ICu(CNArMes2)3
_chemical_name_systematic
;
 ?
;
_space_group.centring_type P

_space_group_IT_number 2
_space_group.IT_number 2

_symmetry_cell_setting triclinic
_symmetry_space_group_name_Hall '-P 1'
_symmetry_space_group_name_H-M 'P -1'
_atom_sites_solution_hydrogens geom
_atom_sites_solution_primary direct
_atom_sites_solution_secondary difmap
_audit_creation_method SHELXL-97
_cell_angle_alpha 83.6590(10)
_cell_angle_beta 72.7190(10)
_cell_angle_gamma 85.1320(10)
_cell_formula_units_Z 2
_cell_length_a 14.5797(14)
_cell_length_b 14.8369(14)
_cell_length_c 24.492(2)
_cell_measurement_reflns_used 56801
_cell_measurement_temperature 100(2)
_cell_measurement_theta_max 26.37
_cell_measurement_theta_min 1.46
_cell_volume 5020.4(8)
_computing_cell_refinement 'Bruker SMART'
_computing_data_collection 'Bruker SMART'
_computing_data_reduction 'Bruker SAINT'
_computing_molecular_graphics ORTEP-32
_computing_publication_material WinGX
_computing_structure_refinement SHELXL-97
_computing_structure_solution SHELXS-97
_diffrn_ambient_temperature 100(2)
_diffrn_measured_fraction_theta_full 0.990
_diffrn_measured_fraction_theta_max 0.989
_diffrn_measurement_device_type 'CCD Detector'
_diffrn_measurement_method 'phi and omega scans'
_diffrn_radiation_monochromator graphite
_diffrn_radiation_source 'fine-focus sealed tube'
_diffrn_radiation_type MoK\a
_diffrn_radiation_wavelength 0.71073
_diffrn_reflns_av_R_equivalents 0.0517
_diffrn_reflns_av_sigmaI/netI 0.0744
_diffrn_reflns_limit_h_max 18
_diffrn_reflns_limit_h_min -18
_diffrn_reflns_limit_k_max 18
_diffrn_reflns_limit_k_min -16
_diffrn_reflns_limit_l_max 30
_diffrn_reflns_limit_l_min -30
_diffrn_reflns_number 56801
_diffrn_reflns_theta_full 25.00
_diffrn_reflns_theta_max 26.37
_diffrn_reflns_theta_min 1.46
_exptl_absorpt_coefficient_mu 0.578
_exptl_absorpt_correction_T_max 0.9552
_exptl_absorpt_correction_T_min 0.9339
_exptl_absorpt_correction_type multi-scan
_exptl_absorpt_process_details SADABS
_exptl_crystal_colour colorless
_exptl_crystal_density_diffrn 1.157
_exptl_crystal_density_method 'not measured'
_exptl_crystal_description block
_exptl_crystal_F_000 1856
_exptl_crystal_size_max 0.12
_exptl_crystal_size_mid 0.10
_exptl_crystal_size_min 0.08
_platon_squeeze_details
;
 15 THF molecules squeezed.
;
_refine_diff_density_max 0.231
_refine_diff_density_min -0.385
_refine_diff_density_rms 0.042
_refine_ls_extinction_method none
_refine_ls_goodness_of_fit_ref 0.846
_refine_ls_hydrogen_treatment constr
_refine_ls_matrix_type full
_refine_ls_number_parameters 739
_refine_ls_number_reflns 20297
_refine_ls_number_restraints 0
_refine_ls_restrained_S_all 0.846
_refine_ls_R_factor_all 0.0839
_refine_ls_R_factor_gt 0.0434
_refine_ls_shift/su_max 0.051
_refine_ls_shift/su_mean 0.005
_refine_ls_structure_factor_coef Fsqd
_refine_ls_weighting_details 'calc w=1/[\s^2^(Fo^2^)+(0.0497P)^2^+0.0000P] where P=(Fo^2^+2Fc^2^)/3'
_refine_ls_weighting_scheme calc
_refine_ls_wR_factor_gt 0.1004
_refine_ls_wR_factor_ref 0.1118
_reflns_number_gt 10338
_reflns_number_total 20297
_reflns_threshold_expression >2sigma(I)
_cod_data_source_file ic8010986_si_002_5.cif
_cod_data_source_block jfig10
_cod_depositor_comments
;
The following automatic conversions were performed:
'_symmetry_cell_setting' value 'Triclinic' changed to 'triclinic'
according to '/home/saulius/struct/CIF-dictionaries/cif_core.dic'
dictionary named 'cif_core.dic' version 2.4.1 from 2010-06-29.

Automatic conversion script
Id: cif_fix_enum 1527 2010-12-29 10:47:43Z saulius 

The following automatic conversions were performed:

'_space_group.centring_type' value 'primitive' was replaced with the
value 'P' as specified in the replacement file
'/home/antanas/src/cod-tools/trunk/data/replacement-values/replacement_values.lst'.

Automatic conversion script
Id: cif_fix_values 5642 2017-10-24 12:04:52Z antanas 
;
_cod_original_formula_sum 'C105 H135 Cu I N3 O7.50'
_cod_database_code 4306182

loop_
_symmetry_equiv_pos_as_xyz
'x, y, z'
'-x, -y, -z'

loop_
_atom_site_label
_atom_site_type_symbol
_atom_site_fract_x
_atom_site_fract_y
_atom_site_fract_z
_atom_site_U_iso_or_equiv
_atom_site_adp_type
_atom_site_occupancy
_atom_site_symmetry_multiplicity
_atom_site_calc_flag
_atom_site_refinement_flags
_atom_site_disorder_assembly
_atom_site_disorder_group
C1 C 0.82727(17) 0.20810(17) 0.32702(12) 0.0490(6) Uani 1 1 d . . .
C2 C 0.88935(19) 0.23992(18) 0.18658(12) 0.0533(7) Uani 1 1 d . . .
C3 C 0.66039(19) 0.25273(17) 0.25940(11) 0.0515(7) Uani 1 1 d . . .
C4 C 0.82691(17) 0.18164(16) 0.43198(10) 0.0441(6) Uani 1 1 d . . .
C5 C 0.74845(18) 0.22578(18) 0.46948(11) 0.0504(7) Uani 1 1 d . . .
C6 C 0.7365(2) 0.2047(2) 0.52842(12) 0.0645(8) Uani 1 1 d . . .
H6 H 0.6841 0.2328 0.5554 0.077 Uiso 1 1 calc R . .
C7 C 0.7996(2) 0.1438(2) 0.54810(12) 0.0704(9) Uani 1 1 d . . .
H7 H 0.7898 0.1298 0.5881 0.085 Uiso 1 1 calc R . .
C8 C 0.87706(19) 0.10342(19) 0.50900(12) 0.0592(7) Uani 1 1 d . . .
H8 H 0.9203 0.0620 0.5227 0.071 Uiso 1 1 calc R . .
C9 C 0.89282(17) 0.12189(17) 0.45062(11) 0.0481(6) Uani 1 1 d . . .
C10 C 0.68216(17) 0.29402(18) 0.44998(10) 0.0476(6) Uani 1 1 d . . .
C11 C 0.61506(18) 0.26887(18) 0.42442(11) 0.0509(7) Uani 1 1 d . . .
C12 C 0.55372(19) 0.3354(2) 0.40794(13) 0.0641(8) Uani 1 1 d . . .
H12 H 0.5084 0.3179 0.3907 0.077 Uiso 1 1 calc R . .
C13 C 0.5553(2) 0.4256(2) 0.41536(14) 0.0730(9) Uani 1 1 d . . .
C14 C 0.6208(2) 0.4504(2) 0.44183(14) 0.0732(9) Uani 1 1 d . . .
H14 H 0.6215 0.5121 0.4487 0.088 Uiso 1 1 calc R . .
C15 C 0.68545(19) 0.3859(2) 0.45849(12) 0.0600(7) Uani 1 1 d . . .
C16 C 0.60540(18) 0.17118(18) 0.41609(12) 0.0600(7) Uani 1 1 d . . .
H16A H 0.5452 0.1497 0.4428 0.090 Uiso 1 1 calc R . .
H16B H 0.6598 0.1337 0.4235 0.090 Uiso 1 1 calc R . .
H16C H 0.6049 0.1667 0.3765 0.090 Uiso 1 1 calc R . .
C17 C 0.4868(3) 0.4970(2) 0.39700(18) 0.1121(14) Uani 1 1 d . . .
H17A H 0.4944 0.5557 0.4095 0.168 Uiso 1 1 calc R . .
H17B H 0.4204 0.4792 0.4145 0.168 Uiso 1 1 calc R . .
H17C H 0.5012 0.5020 0.3551 0.168 Uiso 1 1 calc R . .
C18 C 0.7579(2) 0.4180(2) 0.48430(14) 0.0792(9) Uani 1 1 d . . .
H18A H 0.7514 0.4844 0.4839 0.119 Uiso 1 1 calc R . .
H18B H 0.8231 0.3996 0.4617 0.119 Uiso 1 1 calc R . .
H18C H 0.7462 0.3910 0.5240 0.119 Uiso 1 1 calc R . .
C19 C 0.98007(17) 0.08082(17) 0.40909(11) 0.0476(6) Uani 1 1 d . . .
C20 C 1.06982(18) 0.11582(18) 0.40220(11) 0.0530(7) Uani 1 1 d . . .
C21 C 1.15126(19) 0.0757(2) 0.36426(12) 0.0609(8) Uani 1 1 d . . .
H21 H 1.2122 0.0994 0.3587 0.073 Uiso 1 1 calc R . .
C22 C 1.1460(2) 0.0041(2) 0.33521(12) 0.0589(7) Uani 1 1 d . . .
C23 C 1.0571(2) -0.02965(19) 0.34346(12) 0.0623(8) Uani 1 1 d . . .
H23 H 1.0530 -0.0798 0.3234 0.075 Uiso 1 1 calc R . .
C24 C 0.97324(19) 0.00696(18) 0.38002(12) 0.0545(7) Uani 1 1 d . . .
C25 C 1.0798(2) 0.1924(2) 0.43375(14) 0.0748(9) Uani 1 1 d . . .
H25A H 1.0793 0.1696 0.4729 0.112 Uiso 1 1 calc R . .
H25B H 1.0260 0.2373 0.4351 0.112 Uiso 1 1 calc R . .
H25C H 1.1406 0.2208 0.4141 0.112 Uiso 1 1 calc R . .
C26 C 1.2359(2) -0.0346(2) 0.29403(13) 0.0893(11) Uani 1 1 d . . .
H26A H 1.2544 0.0068 0.2590 0.134 Uiso 1 1 calc R . .
H26B H 1.2234 -0.0938 0.2843 0.134 Uiso 1 1 calc R . .
H26C H 1.2881 -0.0419 0.3120 0.134 Uiso 1 1 calc R . .
C27 C 0.8780(2) -0.0343(2) 0.38905(14) 0.0730(9) Uani 1 1 d . . .
H27A H 0.8322 0.0122 0.3793 0.110 Uiso 1 1 calc R . .
H27B H 0.8530 -0.0579 0.4293 0.110 Uiso 1 1 calc R . .
H27C H 0.8872 -0.0840 0.3644 0.110 Uiso 1 1 calc R . .
C28 C 1.0462(2) 0.2601(2) 0.10532(12) 0.0606(8) Uani 1 1 d . . .
C29 C 1.1149(2) 0.3054(2) 0.12013(13) 0.0700(9) Uani 1 1 d . . .
C30 C 1.2034(2) 0.3178(3) 0.07805(15) 0.0921(11) Uani 1 1 d . . .
H30 H 1.2515 0.3489 0.0862 0.111 Uiso 1 1 calc R . .
C31 C 1.2212(3) 0.2857(3) 0.02540(17) 0.1010(13) Uani 1 1 d . . .
H31 H 1.2806 0.2968 -0.0030 0.121 Uiso 1 1 calc R . .
C32 C 1.1550(3) 0.2379(3) 0.01289(14) 0.0909(11) Uani 1 1 d . . .
H32 H 1.1705 0.2135 -0.0232 0.109 Uiso 1 1 calc R . .
C33 C 1.0634(2) 0.2242(2) 0.05310(14) 0.0705(9) Uani 1 1 d . . .
C34 C 1.09531(19) 0.3406(2) 0.17770(13) 0.0677(9) Uani 1 1 d . . .
C35 C 1.08780(19) 0.2783(2) 0.22681(14) 0.0682(9) Uani 1 1 d . . .
C36 C 1.0716(2) 0.3139(3) 0.27937(14) 0.0758(9) Uani 1 1 d . . .
H36 H 1.0650 0.2728 0.3128 0.091 Uiso 1 1 calc R . .
C37 C 1.0647(2) 0.4057(3) 0.28543(16) 0.0841(10) Uani 1 1 d . . .
C38 C 1.0722(3) 0.4643(3) 0.23711(17) 0.0908(11) Uani 1 1 d . . .
H38 H 1.0669 0.5278 0.2406 0.109 Uiso 1 1 calc R . .
C39 C 1.0872(2) 0.4344(3) 0.18343(16) 0.0811(10) Uani 1 1 d . . .
C40 C 1.0971(2) 0.1766(2) 0.22410(14) 0.0878(11) Uani 1 1 d . . .
H40A H 1.0329 0.1527 0.2348 0.132 Uiso 1 1 calc R . .
H40B H 1.1320 0.1486 0.2508 0.132 Uiso 1 1 calc R . .
H40C H 1.1324 0.1625 0.1850 0.132 Uiso 1 1 calc R . .
C41 C 1.0465(3) 0.4405(3) 0.34314(16) 0.1234(15) Uani 1 1 d . . .
H41A H 1.0306 0.3900 0.3731 0.185 Uiso 1 1 calc R . .
H41B H 0.9927 0.4862 0.3491 0.185 Uiso 1 1 calc R . .
H41C H 1.1043 0.4679 0.3448 0.185 Uiso 1 1 calc R . .
C42 C 1.0905(3) 0.5025(3) 0.13167(16) 0.1132(13) Uani 1 1 d . . .
H42A H 1.0563 0.5595 0.1447 0.170 Uiso 1 1 calc R . .
H42B H 1.0597 0.4779 0.1064 0.170 Uiso 1 1 calc R . .
H42C H 1.1576 0.5138 0.1106 0.170 Uiso 1 1 calc R . .
C43 C 0.9914(2) 0.1722(2) 0.03967(13) 0.0725(9) Uani 1 1 d . . .
C44 C 0.9490(3) 0.2055(2) -0.00355(13) 0.0751(9) Uani 1 1 d . . .
C45 C 0.8789(3) 0.1571(3) -0.01339(14) 0.0932(11) Uani 1 1 d . . .
H45 H 0.8488 0.1805 -0.0419 0.112 Uiso 1 1 calc R . .
C46 C 0.8521(3) 0.0735(3) 0.0186(2) 0.1016(14) Uani 1 1 d . . .
C47 C 0.8974(4) 0.0426(3) 0.05891(18) 0.1007(13) Uani 1 1 d . . .
H47 H 0.8801 -0.0139 0.0804 0.121 Uiso 1 1 calc R . .
C48 C 0.9648(3) 0.0874(2) 0.06997(15) 0.0871(11) Uani 1 1 d . . .
C49 C 0.9759(3) 0.2942(2) -0.03974(13) 0.0869(10) Uani 1 1 d . . .
H49A H 1.0373 0.2849 -0.0693 0.130 Uiso 1 1 calc R . .
H49B H 0.9820 0.3399 -0.0152 0.130 Uiso 1 1 calc R . .
H49C H 0.9258 0.3152 -0.0582 0.130 Uiso 1 1 calc R . .
C50 C 0.7714(3) 0.0270(3) 0.0057(2) 0.1452(18) Uani 1 1 d . . .
H50A H 0.7743 -0.0378 0.0187 0.218 Uiso 1 1 calc R . .
H50B H 0.7795 0.0344 -0.0357 0.218 Uiso 1 1 calc R . .
H50C H 0.7089 0.0549 0.0260 0.218 Uiso 1 1 calc R . .
C51 C 1.0115(3) 0.0431(2) 0.11450(16) 0.1092(14) Uani 1 1 d . . .
H51A H 0.9716 0.0571 0.1528 0.164 Uiso 1 1 calc R . .
H51B H 1.0754 0.0664 0.1070 0.164 Uiso 1 1 calc R . .
H51C H 1.0177 -0.0229 0.1125 0.164 Uiso 1 1 calc R . .
C52 C 0.50266(18) 0.2918(2) 0.23467(12) 0.0587(7) Uani 1 1 d . . .
C53 C 0.51328(19) 0.3469(2) 0.18349(12) 0.0665(8) Uani 1 1 d . . .
C54 C 0.4305(2) 0.3688(3) 0.16570(14) 0.0884(11) Uani 1 1 d . . .
H54 H 0.4344 0.4070 0.1314 0.106 Uiso 1 1 calc R . .
C55 C 0.3437(2) 0.3352(3) 0.19761(16) 0.1047(13) Uani 1 1 d . . .
H55 H 0.2884 0.3499 0.1847 0.126 Uiso 1 1 calc R . .
C56 C 0.3358(2) 0.2811(3) 0.24747(15) 0.0883(11) Uani 1 1 d . . .
H56 H 0.2747 0.2595 0.2687 0.106 Uiso 1 1 calc R . .
C57 C 0.41413(19) 0.2565(2) 0.26819(12) 0.0651(8) Uani 1 1 d . . .
C58 C 0.6068(2) 0.3851(2) 0.14936(12) 0.0659(8) Uani 1 1 d . . .
C59 C 0.6825(2) 0.3278(2) 0.11875(11) 0.0606(7) Uani 1 1 d . . .
C60 C 0.7687(2) 0.3671(2) 0.08772(12) 0.0693(8) Uani 1 1 d . . .
H60 H 0.8209 0.3292 0.0677 0.083 Uiso 1 1 calc R . .
C61 C 0.7804(2) 0.4586(2) 0.08512(13) 0.0725(9) Uani 1 1 d . . .
C62 C 0.7059(2) 0.5123(2) 0.11517(14) 0.0797(9) Uani 1 1 d . . .
H62 H 0.7140 0.5755 0.1137 0.096 Uiso 1 1 calc R . .
C63 C 0.6188(2) 0.4781(2) 0.14780(14) 0.0742(9) Uani 1 1 d . . .
C64 C 0.6742(2) 0.2277(2) 0.11837(13) 0.0804(10) Uani 1 1 d . . .
H64A H 0.6961 0.1948 0.1496 0.121 Uiso 1 1 calc R . .
H64B H 0.7142 0.2075 0.0815 0.121 Uiso 1 1 calc R . .
H64C H 0.6070 0.2154 0.1237 0.121 Uiso 1 1 calc R . .
C65 C 0.8748(2) 0.4988(2) 0.05073(16) 0.1032(12) Uani 1 1 d . . .
H65A H 0.8742 0.5148 0.0109 0.155 Uiso 1 1 calc R . .
H65B H 0.9280 0.4542 0.0516 0.155 Uiso 1 1 calc R . .
H65C H 0.8831 0.5535 0.0675 0.155 Uiso 1 1 calc R . .
C66 C 0.5410(3) 0.5402(3) 0.18309(18) 0.1187(15) Uani 1 1 d . . .
H66A H 0.5665 0.5997 0.1818 0.178 Uiso 1 1 calc R . .
H66B H 0.5201 0.5136 0.2230 0.178 Uiso 1 1 calc R . .
H66C H 0.4862 0.5474 0.1673 0.178 Uiso 1 1 calc R . .
C67 C 0.40316(17) 0.1979(2) 0.32211(12) 0.0561(7) Uani 1 1 d . . .
C68 C 0.35324(18) 0.2322(2) 0.37433(13) 0.0600(7) Uani 1 1 d . . .
C69 C 0.34087(19) 0.1750(2) 0.42438(13) 0.0654(8) Uani 1 1 d . . .
H69 H 0.3083 0.1986 0.4600 0.078 Uiso 1 1 calc R . .
C70 C 0.3741(2) 0.0851(2) 0.42440(14) 0.0671(8) Uani 1 1 d . . .
C71 C 0.4211(2) 0.0518(2) 0.37271(14) 0.0672(8) Uani 1 1 d . . .
H71 H 0.4434 -0.0102 0.3720 0.081 Uiso 1 1 calc R . .
C72 C 0.43700(19) 0.1066(2) 0.32131(13) 0.0629(8) Uani 1 1 d . . .
C73 C 0.3141(2) 0.3299(2) 0.37714(15) 0.0807(10) Uani 1 1 d . . .
H73A H 0.2556 0.3370 0.3649 0.121 Uiso 1 1 calc R . .
H73B H 0.3624 0.3697 0.3517 0.121 Uiso 1 1 calc R . .
H73C H 0.2991 0.3463 0.4166 0.121 Uiso 1 1 calc R . .
C74 C 0.3621(2) 0.0239(2) 0.47983(14) 0.0922(11) Uani 1 1 d . . .
H74A H 0.3469 0.0613 0.5123 0.138 Uiso 1 1 calc R . .
H74B H 0.4220 -0.0126 0.4780 0.138 Uiso 1 1 calc R . .
H74C H 0.3097 -0.0164 0.4849 0.138 Uiso 1 1 calc R . .
C75 C 0.4888(2) 0.0650(2) 0.26582(14) 0.0846(10) Uani 1 1 d . . .
H75A H 0.4583 0.0887 0.2361 0.127 Uiso 1 1 calc R . .
H75B H 0.4853 -0.0012 0.2720 0.127 Uiso 1 1 calc R . .
H75C H 0.5563 0.0805 0.2535 0.127 Uiso 1 1 calc R . .
N1 N 0.83677(13) 0.19848(13) 0.37287(9) 0.0445(5) Uani 1 1 d . . .
N2 N 0.95614(16) 0.24898(15) 0.14718(9) 0.0571(6) Uani 1 1 d . . .
N3 N 0.58486(15) 0.26965(15) 0.25306(9) 0.0529(6) Uani 1 1 d . . .
Cu1 Cu 0.79049(2) 0.20816(2) 0.257080(13) 0.05031(10) Uani 1 1 d . . .
I1 I 0.776292(16) 0.030688(14) 0.252182(10) 0.08101(9) Uani 1 1 d . . .

loop_
_atom_site_aniso_label
_atom_site_aniso_U_11
_atom_site_aniso_U_22
_atom_site_aniso_U_33
_atom_site_aniso_U_23
_atom_site_aniso_U_13
_atom_site_aniso_U_12
C1 0.0318(14) 0.0551(16) 0.0567(18) 0.0033(14) -0.0101(13) -0.0041(12)
C2 0.0454(16) 0.0583(17) 0.0556(17) 0.0002(14) -0.0164(14) -0.0009(13)
C3 0.0436(16) 0.0578(17) 0.0479(16) 0.0051(13) -0.0072(13) -0.0091(13)
C4 0.0375(14) 0.0509(15) 0.0456(15) 0.0050(12) -0.0175(12) -0.0045(12)
C5 0.0421(15) 0.0617(17) 0.0479(16) 0.0006(13) -0.0149(13) -0.0056(13)
C6 0.0501(17) 0.087(2) 0.0535(18) -0.0029(15) -0.0130(14) 0.0032(15)
C7 0.063(2) 0.095(2) 0.0523(18) 0.0069(16) -0.0221(16) 0.0061(17)
C8 0.0481(17) 0.0702(19) 0.0582(18) 0.0099(15) -0.0205(14) 0.0017(14)
C9 0.0399(15) 0.0516(15) 0.0536(17) 0.0049(13) -0.0165(13) -0.0083(12)
C10 0.0332(14) 0.0586(17) 0.0485(15) 0.0018(13) -0.0099(12) -0.0034(12)
C11 0.0366(14) 0.0640(18) 0.0502(16) -0.0025(13) -0.0108(12) -0.0014(13)
C12 0.0442(17) 0.071(2) 0.085(2) -0.0055(17) -0.0334(15) 0.0045(14)
C13 0.062(2) 0.073(2) 0.091(2) -0.0065(18) -0.0355(18) 0.0064(17)
C14 0.067(2) 0.0591(19) 0.099(2) -0.0116(17) -0.0344(19) 0.0054(16)
C15 0.0495(17) 0.070(2) 0.0658(19) -0.0074(15) -0.0248(14) -0.0033(15)
C16 0.0416(16) 0.0697(19) 0.0697(19) 0.0008(15) -0.0189(14) -0.0073(13)
C17 0.110(3) 0.085(3) 0.165(4) -0.016(3) -0.085(3) 0.030(2)
C18 0.069(2) 0.076(2) 0.104(3) -0.0132(19) -0.0419(19) -0.0030(17)
C19 0.0390(15) 0.0529(16) 0.0490(15) 0.0088(13) -0.0147(12) -0.0026(12)
C20 0.0434(16) 0.0578(17) 0.0584(17) 0.0094(14) -0.0197(13) -0.0074(13)
C21 0.0398(16) 0.074(2) 0.0629(19) 0.0142(16) -0.0123(14) -0.0047(14)
C22 0.0481(17) 0.0670(19) 0.0566(18) 0.0030(15) -0.0117(14) 0.0009(15)
C23 0.069(2) 0.0573(18) 0.0596(18) -0.0021(14) -0.0202(16) 0.0009(15)
C24 0.0493(17) 0.0554(17) 0.0602(17) 0.0046(14) -0.0216(14) -0.0028(13)
C25 0.0582(19) 0.082(2) 0.093(2) -0.0217(19) -0.0290(17) -0.0088(16)
C26 0.070(2) 0.107(3) 0.073(2) -0.0032(19) -0.0016(18) 0.0149(19)
C27 0.0583(19) 0.0673(19) 0.098(2) -0.0042(17) -0.0278(17) -0.0138(15)
C28 0.0479(17) 0.075(2) 0.0460(17) 0.0123(15) -0.0016(14) 0.0042(15)
C29 0.0425(17) 0.099(2) 0.062(2) 0.0230(17) -0.0149(15) -0.0079(16)
C30 0.053(2) 0.147(3) 0.067(2) 0.017(2) -0.0099(18) -0.016(2)
C31 0.054(2) 0.157(4) 0.075(3) 0.014(3) -0.0003(19) -0.016(2)
C32 0.082(3) 0.109(3) 0.056(2) 0.0120(19) 0.0090(19) 0.003(2)
C33 0.060(2) 0.071(2) 0.066(2) 0.0112(17) -0.0036(17) 0.0012(16)
C34 0.0356(16) 0.101(3) 0.065(2) 0.0142(19) -0.0189(14) -0.0064(15)
C35 0.0374(16) 0.089(2) 0.073(2) 0.0227(19) -0.0184(15) -0.0045(15)
C36 0.0515(19) 0.115(3) 0.062(2) 0.006(2) -0.0232(16) 0.0003(18)
C37 0.066(2) 0.102(3) 0.085(3) 0.005(2) -0.0285(19) 0.002(2)
C38 0.099(3) 0.095(3) 0.091(3) 0.001(2) -0.048(2) -0.014(2)
C39 0.066(2) 0.090(3) 0.089(3) 0.023(2) -0.0323(19) -0.0160(18)
C40 0.073(2) 0.104(3) 0.078(2) 0.015(2) -0.0216(18) 0.0118(19)
C41 0.154(4) 0.148(4) 0.082(3) -0.024(3) -0.053(3) 0.001(3)
C42 0.134(4) 0.106(3) 0.104(3) 0.032(2) -0.049(3) -0.031(3)
C43 0.087(2) 0.067(2) 0.0468(18) -0.0011(16) 0.0033(17) 0.0001(18)
C44 0.087(2) 0.078(2) 0.056(2) -0.0149(17) -0.0062(18) -0.0190(19)
C45 0.099(3) 0.109(3) 0.065(2) -0.024(2) -0.005(2) -0.017(2)
C46 0.100(3) 0.090(3) 0.095(3) -0.036(2) 0.021(3) -0.036(2)
C47 0.120(4) 0.077(3) 0.080(3) -0.010(2) 0.011(3) -0.007(3)
C48 0.102(3) 0.065(2) 0.072(2) -0.0085(19) 0.009(2) -0.007(2)
C49 0.108(3) 0.087(2) 0.063(2) 0.0158(18) -0.0234(19) -0.022(2)
C50 0.147(4) 0.126(4) 0.152(4) -0.050(3) -0.003(3) -0.052(3)
C51 0.122(3) 0.083(3) 0.089(3) 0.016(2) 0.007(2) 0.015(2)
C52 0.0335(15) 0.081(2) 0.0608(18) 0.0063(15) -0.0159(13) -0.0074(14)
C53 0.0403(16) 0.092(2) 0.0629(19) 0.0141(17) -0.0159(14) -0.0053(15)
C54 0.055(2) 0.131(3) 0.077(2) 0.030(2) -0.0299(18) -0.006(2)
C55 0.045(2) 0.167(4) 0.099(3) 0.042(3) -0.0329(19) -0.015(2)
C56 0.0367(17) 0.132(3) 0.092(3) 0.027(2) -0.0214(17) -0.0206(18)
C57 0.0390(16) 0.091(2) 0.0636(19) 0.0120(16) -0.0172(14) -0.0112(15)
C58 0.0512(18) 0.088(2) 0.0573(18) 0.0159(16) -0.0195(15) -0.0108(16)
C59 0.0520(18) 0.080(2) 0.0472(16) 0.0037(15) -0.0117(14) -0.0091(16)
C60 0.0557(19) 0.083(2) 0.0601(19) 0.0052(17) -0.0071(15) -0.0056(16)
C61 0.061(2) 0.087(2) 0.0595(19) 0.0149(18) -0.0071(16) -0.0143(18)
C62 0.079(2) 0.067(2) 0.087(2) 0.0152(18) -0.022(2) -0.0103(18)
C63 0.056(2) 0.079(2) 0.080(2) 0.0096(18) -0.0153(17) 0.0009(17)
C64 0.082(2) 0.082(2) 0.067(2) -0.0019(17) -0.0064(18) -0.0127(18)
C65 0.078(3) 0.108(3) 0.108(3) 0.013(2) -0.003(2) -0.034(2)
C66 0.092(3) 0.099(3) 0.138(4) -0.015(3) 0.003(3) 0.019(2)
C67 0.0304(14) 0.074(2) 0.0636(19) 0.0064(16) -0.0148(13) -0.0117(13)
C68 0.0326(15) 0.078(2) 0.068(2) -0.0017(17) -0.0117(14) -0.0110(14)
C69 0.0393(16) 0.091(2) 0.0631(19) -0.0016(18) -0.0071(14) -0.0237(16)
C70 0.0501(18) 0.077(2) 0.074(2) 0.0166(18) -0.0175(16) -0.0312(16)
C71 0.0480(18) 0.0657(19) 0.089(2) 0.0052(18) -0.0221(17) -0.0152(15)
C72 0.0399(16) 0.084(2) 0.066(2) -0.0050(17) -0.0136(14) -0.0167(15)
C73 0.0473(18) 0.087(2) 0.105(3) -0.006(2) -0.0181(17) -0.0037(16)
C74 0.084(2) 0.099(3) 0.090(2) 0.029(2) -0.026(2) -0.036(2)
C75 0.062(2) 0.098(3) 0.092(2) -0.024(2) -0.0133(18) -0.0063(18)
N1 0.0304(11) 0.0524(13) 0.0501(14) 0.0009(10) -0.0134(10) 0.0007(9)
N2 0.0458(14) 0.0646(15) 0.0528(14) 0.0079(11) -0.0072(12) -0.0008(11)
N3 0.0364(13) 0.0693(15) 0.0505(13) 0.0091(11) -0.0122(11) -0.0089(11)
Cu1 0.03794(18) 0.0626(2) 0.04876(19) 0.00145(16) -0.01186(15) -0.00473(15)
I1 0.07929(17) 0.06419(14) 0.09704(18) -0.00469(12) -0.02051(13) -0.01193(11)

loop_
_atom_type_symbol
_atom_type_description
_atom_type_scat_dispersion_real
_atom_type_scat_dispersion_imag
_atom_type_scat_source
C C 0.0033 0.0016 'International Tables Vol C Tables 4.2.6.8 and 6.1.1.4'
H H 0.0000 0.0000 'International Tables Vol C Tables 4.2.6.8 and 6.1.1.4'
N N 0.0061 0.0033 'International Tables Vol C Tables 4.2.6.8 and 6.1.1.4'
Cu Cu 0.3201 1.2651 'International Tables Vol C Tables 4.2.6.8 and 6.1.1.4'
I I -0.4742 1.8119 'International Tables Vol C Tables 4.2.6.8 and 6.1.1.4'
O O 0.0106 0.0060 'International Tables Vol C Tables 4.2.6.8 and 6.1.1.4'

loop_
_geom_angle_atom_site_label_1
_geom_angle_atom_site_label_2
_geom_angle_atom_site_label_3
_geom_angle
_geom_angle_site_symmetry_1
_geom_angle_site_symmetry_3
_geom_angle_publ_flag
N1 C1 Cu1 168.5(2) . . ?
N2 C2 Cu1 170.3(2) . . ?
N3 C3 Cu1 168.0(2) . . ?
C9 C4 C5 123.2(2) . . ?
C9 C4 N1 119.8(2) . . ?
C5 C4 N1 117.0(2) . . ?
C4 C5 C6 116.4(2) . . ?
C4 C5 C10 123.5(2) . . ?
C6 C5 C10 120.0(2) . . ?
C7 C6 C5 121.5(3) . . ?
C7 C6 H6 119.3 . . ?
C5 C6 H6 119.3 . . ?
C8 C7 C6 119.6(3) . . ?
C8 C7 H7 120.2 . . ?
C6 C7 H7 120.2 . . ?
C9 C8 C7 121.6(2) . . ?
C9 C8 H8 119.2 . . ?
C7 C8 H8 119.2 . . ?
C8 C9 C4 117.7(2) . . ?
C8 C9 C19 120.5(2) . . ?
C4 C9 C19 121.8(2) . . ?
C11 C10 C15 119.5(2) . . ?
C11 C10 C5 121.4(2) . . ?
C15 C10 C5 119.0(2) . . ?
C12 C11 C10 118.9(3) . . ?
C12 C11 C16 119.0(2) . . ?
C10 C11 C16 122.1(2) . . ?
C13 C12 C11 123.1(3) . . ?
C13 C12 H12 118.5 . . ?
C11 C12 H12 118.5 . . ?
C12 C13 C14 118.0(3) . . ?
C12 C13 C17 121.8(3) . . ?
C14 C13 C17 120.2(3) . . ?
C13 C14 C15 121.1(3) . . ?
C13 C14 H14 119.4 . . ?
C15 C14 H14 119.4 . . ?
C14 C15 C10 119.3(3) . . ?
C14 C15 C18 118.4(3) . . ?
C10 C15 C18 122.2(2) . . ?
C11 C16 H16A 109.5 . . ?
C11 C16 H16B 109.5 . . ?
H16A C16 H16B 109.5 . . ?
C11 C16 H16C 109.5 . . ?
H16A C16 H16C 109.5 . . ?
H16B C16 H16C 109.5 . . ?
C13 C17 H17A 109.5 . . ?
C13 C17 H17B 109.5 . . ?
H17A C17 H17B 109.5 . . ?
C13 C17 H17C 109.5 . . ?
H17A C17 H17C 109.5 . . ?
H17B C17 H17C 109.5 . . ?
C15 C18 H18A 109.5 . . ?
C15 C18 H18B 109.5 . . ?
H18A C18 H18B 109.5 . . ?
C15 C18 H18C 109.5 . . ?
H18A C18 H18C 109.5 . . ?
H18B C18 H18C 109.5 . . ?
C24 C19 C20 120.5(2) . . ?
C24 C19 C9 121.1(2) . . ?
C20 C19 C9 118.3(2) . . ?
C21 C20 C19 117.9(3) . . ?
C21 C20 C25 120.3(3) . . ?
C19 C20 C25 121.8(2) . . ?
C22 C21 C20 122.4(3) . . ?
C22 C21 H21 118.8 . . ?
C20 C21 H21 118.8 . . ?
C21 C22 C23 118.4(3) . . ?
C21 C22 C26 119.8(3) . . ?
C23 C22 C26 121.8(3) . . ?
C22 C23 C24 122.4(3) . . ?
C22 C23 H23 118.8 . . ?
C24 C23 H23 118.8 . . ?
C23 C24 C19 118.3(3) . . ?
C23 C24 C27 120.4(3) . . ?
C19 C24 C27 121.2(2) . . ?
C20 C25 H25A 109.5 . . ?
C20 C25 H25B 109.5 . . ?
H25A C25 H25B 109.5 . . ?
C20 C25 H25C 109.5 . . ?
H25A C25 H25C 109.5 . . ?
H25B C25 H25C 109.5 . . ?
C22 C26 H26A 109.5 . . ?
C22 C26 H26B 109.5 . . ?
H26A C26 H26B 109.5 . . ?
C22 C26 H26C 109.5 . . ?
H26A C26 H26C 109.5 . . ?
H26B C26 H26C 109.5 . . ?
C24 C27 H27A 109.5 . . ?
C24 C27 H27B 109.5 . . ?
H27A C27 H27B 109.5 . . ?
C24 C27 H27C 109.5 . . ?
H27A C27 H27C 109.5 . . ?
H27B C27 H27C 109.5 . . ?
C33 C28 C29 123.4(3) . . ?
C33 C28 N2 119.3(3) . . ?
C29 C28 N2 117.3(3) . . ?
C30 C29 C28 117.0(3) . . ?
C30 C29 C34 120.9(3) . . ?
C28 C29 C34 122.2(3) . . ?
C31 C30 C29 120.8(4) . . ?
C31 C30 H30 119.6 . . ?
C29 C30 H30 119.6 . . ?
C32 C31 C30 121.2(3) . . ?
C32 C31 H31 119.4 . . ?
C30 C31 H31 119.4 . . ?
C31 C32 C33 120.9(4) . . ?
C31 C32 H32 119.5 . . ?
C33 C32 H32 119.5 . . ?
C28 C33 C32 116.6(3) . . ?
C28 C33 C43 122.4(3) . . ?
C32 C33 C43 121.1(3) . . ?
C39 C34 C35 119.6(3) . . ?
C39 C34 C29 121.0(3) . . ?
C35 C34 C29 119.3(3) . . ?
C36 C35 C34 117.5(3) . . ?
C36 C35 C40 119.6(3) . . ?
C34 C35 C40 122.9(3) . . ?
C37 C36 C35 123.4(3) . . ?
C37 C36 H36 118.3 . . ?
C35 C36 H36 118.3 . . ?
C38 C37 C36 117.7(4) . . ?
C38 C37 C41 121.0(4) . . ?
C36 C37 C41 121.2(4) . . ?
C37 C38 C39 122.4(4) . . ?
C37 C38 H38 118.8 . . ?
C39 C38 H38 118.8 . . ?
C38 C39 C34 119.3(3) . . ?
C38 C39 C42 120.2(4) . . ?
C34 C39 C42 120.5(3) . . ?
C35 C40 H40A 109.5 . . ?
C35 C40 H40B 109.5 . . ?
H40A C40 H40B 109.5 . . ?
C35 C40 H40C 109.5 . . ?
H40A C40 H40C 109.5 . . ?
H40B C40 H40C 109.5 . . ?
C37 C41 H41A 109.5 . . ?
C37 C41 H41B 109.5 . . ?
H41A C41 H41B 109.5 . . ?
C37 C41 H41C 109.5 . . ?
H41A C41 H41C 109.5 . . ?
H41B C41 H41C 109.5 . . ?
C39 C42 H42A 109.5 . . ?
C39 C42 H42B 109.5 . . ?
H42A C42 H42B 109.5 . . ?
C39 C42 H42C 109.5 . . ?
H42A C42 H42C 109.5 . . ?
H42B C42 H42C 109.5 . . ?
C44 C43 C48 118.6(4) . . ?
C44 C43 C33 121.1(3) . . ?
C48 C43 C33 120.4(3) . . ?
C45 C44 C43 119.6(3) . . ?
C45 C44 C49 118.2(3) . . ?
C43 C44 C49 122.2(3) . . ?
C44 C45 C46 120.5(4) . . ?
C44 C45 H45 119.7 . . ?
C46 C45 H45 119.7 . . ?
C47 C46 C45 117.7(4) . . ?
C47 C46 C50 125.9(5) . . ?
C45 C46 C50 116.4(5) . . ?
C48 C47 C46 123.7(4) . . ?
C48 C47 H47 118.2 . . ?
C46 C47 H47 118.2 . . ?
C47 C48 C43 119.9(4) . . ?
C47 C48 C51 117.8(4) . . ?
C43 C48 C51 122.3(4) . . ?
C44 C49 H49A 109.5 . . ?
C44 C49 H49B 109.5 . . ?
H49A C49 H49B 109.5 . . ?
C44 C49 H49C 109.5 . . ?
H49A C49 H49C 109.5 . . ?
H49B C49 H49C 109.5 . . ?
C46 C50 H50A 109.5 . . ?
C46 C50 H50B 109.5 . . ?
H50A C50 H50B 109.5 . . ?
C46 C50 H50C 109.5 . . ?
H50A C50 H50C 109.5 . . ?
H50B C50 H50C 109.5 . . ?
C48 C51 H51A 109.5 . . ?
C48 C51 H51B 109.5 . . ?
H51A C51 H51B 109.5 . . ?
C48 C51 H51C 109.5 . . ?
H51A C51 H51C 109.5 . . ?
H51B C51 H51C 109.5 . . ?
C53 C52 N3 117.7(2) . . ?
C53 C52 C57 123.5(2) . . ?
N3 C52 C57 118.8(2) . . ?
C52 C53 C54 117.1(3) . . ?
C52 C53 C58 122.7(2) . . ?
C54 C53 C58 120.2(3) . . ?
C55 C54 C53 120.4(3) . . ?
C55 C54 H54 119.8 . . ?
C53 C54 H54 119.8 . . ?
C56 C55 C54 121.0(3) . . ?
C56 C55 H55 119.5 . . ?
C54 C55 H55 119.5 . . ?
C55 C56 C57 122.1(3) . . ?
C55 C56 H56 118.9 . . ?
C57 C56 H56 118.9 . . ?
C56 C57 C52 115.8(3) . . ?
C56 C57 C67 120.8(3) . . ?
C52 C57 C67 123.4(2) . . ?
C63 C58 C59 120.2(3) . . ?
C63 C58 C53 119.6(3) . . ?
C59 C58 C53 120.2(3) . . ?
C60 C59 C58 117.7(3) . . ?
C60 C59 C64 119.3(3) . . ?
C58 C59 C64 122.9(3) . . ?
C61 C60 C59 122.3(3) . . ?
C61 C60 H60 118.8 . . ?
C59 C60 H60 118.8 . . ?
C62 C61 C60 118.6(3) . . ?
C62 C61 C65 120.6(3) . . ?
C60 C61 C65 120.8(3) . . ?
C61 C62 C63 122.5(3) . . ?
C61 C62 H62 118.8 . . ?
C63 C62 H62 118.8 . . ?
C62 C63 C58 118.6(3) . . ?
C62 C63 C66 119.9(3) . . ?
C58 C63 C66 121.4(3) . . ?
C59 C64 H64A 109.5 . . ?
C59 C64 H64B 109.5 . . ?
H64A C64 H64B 109.5 . . ?
C59 C64 H64C 109.5 . . ?
H64A C64 H64C 109.5 . . ?
H64B C64 H64C 109.5 . . ?
C61 C65 H65A 109.5 . . ?
C61 C65 H65B 109.5 . . ?
H65A C65 H65B 109.5 . . ?
C61 C65 H65C 109.5 . . ?
H65A C65 H65C 109.5 . . ?
H65B C65 H65C 109.5 . . ?
C63 C66 H66A 109.5 . . ?
C63 C66 H66B 109.5 . . ?
H66A C66 H66B 109.5 . . ?
C63 C66 H66C 109.5 . . ?
H66A C66 H66C 109.5 . . ?
H66B C66 H66C 109.5 . . ?
C68 C67 C72 119.7(3) . . ?
C68 C67 C57 119.5(3) . . ?
C72 C67 C57 120.7(3) . . ?
C69 C68 C67 118.6(3) . . ?
C69 C68 C73 119.9(3) . . ?
C67 C68 C73 121.5(3) . . ?
C70 C69 C68 122.4(3) . . ?
C70 C69 H69 118.8 . . ?
C68 C69 H69 118.8 . . ?
C71 C70 C69 118.3(3) . . ?
C71 C70 C74 120.0(3) . . ?
C69 C70 C74 121.8(3) . . ?
C70 C71 C72 121.6(3) . . ?
C70 C71 H71 119.2 . . ?
C72 C71 H71 119.2 . . ?
C71 C72 C67 119.3(3) . . ?
C71 C72 C75 118.7(3) . . ?
C67 C72 C75 122.0(3) . . ?
C68 C73 H73A 109.5 . . ?
C68 C73 H73B 109.5 . . ?
H73A C73 H73B 109.5 . . ?
C68 C73 H73C 109.5 . . ?
H73A C73 H73C 109.5 . . ?
H73B C73 H73C 109.5 . . ?
C70 C74 H74A 109.5 . . ?
C70 C74 H74B 109.5 . . ?
H74A C74 H74B 109.5 . . ?
C70 C74 H74C 109.5 . . ?
H74A C74 H74C 109.5 . . ?
H74B C74 H74C 109.5 . . ?
C72 C75 H75A 109.5 . . ?
C72 C75 H75B 109.5 . . ?
H75A C75 H75B 109.5 . . ?
C72 C75 H75C 109.5 . . ?
H75A C75 H75C 109.5 . . ?
H75B C75 H75C 109.5 . . ?
C1 N1 C4 167.3(2) . . ?
C2 N2 C28 170.9(3) . . ?
C3 N3 C52 169.5(3) . . ?
C2 Cu1 C1 115.51(11) . . ?
C2 Cu1 C3 115.93(10) . . ?
C1 Cu1 C3 117.18(10) . . ?
C2 Cu1 I1 102.40(8) . . ?
C1 Cu1 I1 101.73(7) . . ?
C3 Cu1 I1 100.02(8) . . ?

loop_
_geom_bond_atom_site_label_1
_geom_bond_atom_site_label_2
_geom_bond_distance
_geom_bond_site_symmetry_2
_geom_bond_publ_flag
C1 N1 1.164(3) . ?
C1 Cu1 1.941(3) . ?
C2 N2 1.154(3) . ?
C2 Cu1 1.933(3) . ?
C3 N3 1.160(3) . ?
C3 Cu1 1.942(3) . ?
C4 C9 1.394(3) . ?
C4 C5 1.401(3) . ?
C4 N1 1.408(3) . ?
C5 C6 1.404(4) . ?
C5 C10 1.480(3) . ?
C6 C7 1.386(4) . ?
C6 H6 0.9500 . ?
C7 C8 1.385(4) . ?
C7 H7 0.9500 . ?
C8 C9 1.379(3) . ?
C8 H8 0.9500 . ?
C9 C19 1.504(3) . ?
C10 C11 1.402(3) . ?
C10 C15 1.409(4) . ?
C11 C12 1.384(3) . ?
C11 C16 1.510(4) . ?
C12 C13 1.373(4) . ?
C12 H12 0.9500 . ?
C13 C14 1.395(4) . ?
C13 C17 1.517(4) . ?
C14 C15 1.400(4) . ?
C14 H14 0.9500 . ?
C15 C18 1.514(4) . ?
C16 H16A 0.9800 . ?
C16 H16B 0.9800 . ?
C16 H16C 0.9800 . ?
C17 H17A 0.9800 . ?
C17 H17B 0.9800 . ?
C17 H17C 0.9800 . ?
C18 H18A 0.9800 . ?
C18 H18B 0.9800 . ?
C18 H18C 0.9800 . ?
C19 C24 1.397(4) . ?
C19 C20 1.405(3) . ?
C20 C21 1.405(4) . ?
C20 C25 1.482(4) . ?
C21 C22 1.362(4) . ?
C21 H21 0.9500 . ?
C22 C23 1.380(4) . ?
C22 C26 1.510(4) . ?
C23 C24 1.391(4) . ?
C23 H23 0.9500 . ?
C24 C27 1.511(4) . ?
C25 H25A 0.9800 . ?
C25 H25B 0.9800 . ?
C25 H25C 0.9800 . ?
C26 H26A 0.9800 . ?
C26 H26B 0.9800 . ?
C26 H26C 0.9800 . ?
C27 H27A 0.9800 . ?
C27 H27B 0.9800 . ?
C27 H27C 0.9800 . ?
C28 C33 1.385(4) . ?
C28 C29 1.405(4) . ?
C28 N2 1.415(3) . ?
C29 C30 1.402(4) . ?
C29 C34 1.497(4) . ?
C30 C31 1.369(5) . ?
C30 H30 0.9500 . ?
C31 C32 1.367(5) . ?
C31 H31 0.9500 . ?
C32 C33 1.419(4) . ?
C32 H32 0.9500 . ?
C33 C43 1.485(4) . ?
C34 C39 1.405(4) . ?
C34 C35 1.417(4) . ?
C35 C36 1.393(4) . ?
C35 C40 1.511(4) . ?
C36 C37 1.378(5) . ?
C36 H36 0.9500 . ?
C37 C38 1.372(4) . ?
C37 C41 1.500(5) . ?
C38 C39 1.384(5) . ?
C38 H38 0.9500 . ?
C39 C42 1.523(4) . ?
C40 H40A 0.9800 . ?
C40 H40B 0.9800 . ?
C40 H40C 0.9800 . ?
C41 H41A 0.9800 . ?
C41 H41B 0.9800 . ?
C41 H41C 0.9800 . ?
C42 H42A 0.9800 . ?
C42 H42B 0.9800 . ?
C42 H42C 0.9800 . ?
C43 C44 1.403(4) . ?
C43 C48 1.411(4) . ?
C44 C45 1.388(5) . ?
C44 C49 1.515(4) . ?
C45 C46 1.411(5) . ?
C45 H45 0.9500 . ?
C46 C47 1.364(5) . ?
C46 C50 1.538(6) . ?
C47 C48 1.338(5) . ?
C47 H47 0.9500 . ?
C48 C51 1.514(5) . ?
C49 H49A 0.9800 . ?
C49 H49B 0.9800 . ?
C49 H49C 0.9800 . ?
C50 H50A 0.9800 . ?
C50 H50B 0.9800 . ?
C50 H50C 0.9800 . ?
C51 H51A 0.9800 . ?
C51 H51B 0.9800 . ?
C51 H51C 0.9800 . ?
C52 C53 1.394(4) . ?
C52 N3 1.403(3) . ?
C52 C57 1.416(4) . ?
C53 C54 1.402(4) . ?
C53 C58 1.492(4) . ?
C54 C55 1.377(4) . ?
C54 H54 0.9500 . ?
C55 C56 1.366(4) . ?
C55 H55 0.9500 . ?
C56 C57 1.389(4) . ?
C56 H56 0.9500 . ?
C57 C67 1.473(4) . ?
C58 C63 1.401(4) . ?
C58 C59 1.413(4) . ?
C59 C60 1.397(4) . ?
C59 C64 1.502(4) . ?
C60 C61 1.376(4) . ?
C60 H60 0.9500 . ?
C61 C62 1.366(4) . ?
C61 C65 1.516(4) . ?
C62 C63 1.388(4) . ?
C62 H62 0.9500 . ?
C63 C66 1.516(4) . ?
C64 H64A 0.9800 . ?
C64 H64B 0.9800 . ?
C64 H64C 0.9800 . ?
C65 H65A 0.9800 . ?
C65 H65B 0.9800 . ?
C65 H65C 0.9800 . ?
C66 H66A 0.9800 . ?
C66 H66B 0.9800 . ?
C66 H66C 0.9800 . ?
C67 C68 1.397(4) . ?
C67 C72 1.401(4) . ?
C68 C69 1.386(4) . ?
C68 C73 1.514(4) . ?
C69 C70 1.380(4) . ?
C69 H69 0.9500 . ?
C70 C71 1.371(4) . ?
C70 C74 1.520(4) . ?
C71 C72 1.390(4) . ?
C71 H71 0.9500 . ?
C72 C75 1.515(4) . ?
C73 H73A 0.9800 . ?
C73 H73B 0.9800 . ?
C73 H73C 0.9800 . ?
C74 H74A 0.9800 . ?
C74 H74B 0.9800 . ?
C74 H74C 0.9800 . ?
C75 H75A 0.9800 . ?
C75 H75B 0.9800 . ?
C75 H75C 0.9800 . ?
Cu1 I1 2.6772(5) . ?

loop_
_platon_squeeze_void_nr
_platon_squeeze_void_average_x
_platon_squeeze_void_average_y
_platon_squeeze_void_average_z
_platon_squeeze_void_volume
_platon_squeeze_void_count_electrons
1 -0.210 0.177 0.839 2298.4 605.1
